data_7026381
loop_
_publ_author_name
'Gavrish, Sergey P.'
'Lampeka, Yaroslaw D.'
'Pritzkow, Hans'
'Lightfoot, Philip'

_publ_section_title
;
 Syntheses, solid state and solution structures of the palladium(II)
 complexes of malonamide-derived open-chain and macrocyclic ligands.
;
_journal_issue 33
_journal_name_full 'Dalton transactions (Cambridge, England : 2003)'
_journal_page_first 7706
_journal_page_last 7713
_journal_paper_doi 10.1039/c0dt00376j
_journal_volume 39
_journal_year 2010
_chemical_formula_moiety 'C10 H18 N4 O2 Pd, 6(H2 O)'
_chemical_formula_sum 'C10 H30 N4 O8 Pd'
_chemical_formula_weight 440.78
_chemical_name_systematic
;
?
;
_space_group_IT_number 14
_symmetry_cell_setting monoclinic
_symmetry_space_group_name_Hall '-P 2yn'
_symmetry_space_group_name_H-M 'P 1 21/n 1'
_atom_sites_solution_hydrogens geom
_atom_sites_solution_primary direct
_atom_sites_solution_secondary difmap
_audit_creation_method SHELXL-97
_cell_angle_alpha 90.00
_cell_angle_beta 92.208(2)
_cell_angle_gamma 90.00
_cell_formula_units_Z 4
_cell_length_a 7.2560(2)
_cell_length_b 24.9406(6)
_cell_length_c 9.5763(2)
_cell_measurement_temperature 173(2)
_cell_volume 1731.73(7)
_computing_cell_refinement 'Bruker SAINT'
_computing_data_collection 'Bruker SMART'
_computing_data_reduction 'Bruker SAINT'
_computing_molecular_graphics 'Bruker SHELXTL'
_computing_publication_material 'Bruker SHELXTL'
_computing_structure_refinement 'SHELXL-97 (Sheldrick, 1997)'
_computing_structure_solution 'SHELXS-97 (Sheldrick, 1990)'
_diffrn_ambient_temperature 173(2)
_diffrn_measured_fraction_theta_full 0.989
_diffrn_measured_fraction_theta_max 0.989
_diffrn_measurement_device_type 'CCD area detector'
_diffrn_measurement_method omega-scans
_diffrn_radiation_monochromator graphite
_diffrn_radiation_source 'fine-focus sealed tube'
_diffrn_radiation_type MoK\a
_diffrn_radiation_wavelength 0.71073
_diffrn_reflns_av_R_equivalents 0.033
_diffrn_reflns_av_sigmaI/netI 0.0153
_diffrn_reflns_limit_h_max 11
_diffrn_reflns_limit_h_min -11
_diffrn_reflns_limit_k_max 37
_diffrn_reflns_limit_k_min 0
_diffrn_reflns_limit_l_max 14
_diffrn_reflns_limit_l_min 0
_diffrn_reflns_number 34985
_diffrn_reflns_theta_full 33.14
_diffrn_reflns_theta_max 33.14
_diffrn_reflns_theta_min 1.63
_exptl_absorpt_coefficient_mu 1.116
_exptl_absorpt_correction_T_max 1.0000
_exptl_absorpt_correction_T_min 0.8293
_exptl_absorpt_correction_type multi-scan
_exptl_absorpt_process_details SADABS
_exptl_crystal_colour colorless
_exptl_crystal_density_diffrn 1.691
_exptl_crystal_density_method 'not measured'
_exptl_crystal_description prism
_exptl_crystal_F_000 912
_exptl_crystal_size_max 0.40
_exptl_crystal_size_mid 0.36
_exptl_crystal_size_min 0.13
_refine_diff_density_max 1.247
_refine_diff_density_min -1.143
_refine_diff_density_rms 0.084
_refine_ls_extinction_method none
_refine_ls_goodness_of_fit_ref 1.087
_refine_ls_hydrogen_treatment mixed
_refine_ls_matrix_type full
_refine_ls_number_parameters 280
_refine_ls_number_reflns 6523
_refine_ls_number_restraints 0
_refine_ls_restrained_S_all 1.087
_refine_ls_R_factor_all 0.0262
_refine_ls_R_factor_gt 0.0242
_refine_ls_shift/su_max 0.002
_refine_ls_shift/su_mean 0.000
_refine_ls_structure_factor_coef Fsqd
_refine_ls_weighting_details 'calc w=1/[\s^2^(Fo^2^)+(0.0304P)^2^+1.2653P] where P=(Fo^2^+2Fc^2^)/3'
_refine_ls_weighting_scheme calc
_refine_ls_wR_factor_gt 0.0615
_refine_ls_wR_factor_ref 0.0627
_reflns_number_gt 6093
_reflns_number_total 6523
_reflns_threshold_expression >2sigma(I)
_cod_data_source_file c0dt00376j.txt
_cod_data_source_block PdL2x6H2O
_cod_depositor_comments
;
The following automatic conversions were performed:

'_symmetry_cell_setting' value 'Monoclinic' changed to 'monoclinic'
according to /home/saulius/struct/CIF-dictionaries/cif_core.dic
dictionary named 'cif_core.dic' version 2.4.2 from 2011-04-26.

Automatic conversion script
Id: cif_fix_values 1891 2012-01-12 08:04:46Z andrius 
;
_cod_original_sg_symbol_H-M P2(1)/n
_cod_database_code 7026381

loop_
_symmetry_equiv_pos_as_xyz
'x, y, z'
'-x+1/2, y+1/2, -z+1/2'
'-x, -y, -z'
'x-1/2, -y-1/2, z-1/2'

loop_
_atom_site_label
_atom_site_type_symbol
_atom_site_fract_x
_atom_site_fract_y
_atom_site_fract_z
_atom_site_U_iso_or_equiv
_atom_site_adp_type
_atom_site_occupancy
_atom_site_symmetry_multiplicity
_atom_site_calc_flag
_atom_site_refinement_flags
Pd1 Pd 0.561093(12) 0.198970(4) 0.353558(9) 0.01230(3) Uani 1 1 d .
O1 O 0.47313(14) 0.33428(4) 0.59657(10) 0.01821(18) Uani 1 1 d .
O2 O 0.48214(14) 0.33479(4) 0.10521(10) 0.01774(18) Uani 1 1 d .
N1 N 0.60186(16) 0.14659(5) 0.51635(12) 0.01582(19) Uani 1 1 d .
N2 N 0.51851(16) 0.25129(5) 0.50490(11) 0.01523(19) Uani 1 1 d .
N3 N 0.51917(16) 0.25149(5) 0.19954(11) 0.01501(19) Uani 1 1 d .
N4 N 0.59884(16) 0.14641(5) 0.19335(12) 0.01625(19) Uani 1 1 d .
C1 C 0.4895(2) 0.16779(6) 0.63106(14) 0.0186(2) Uani 1 1 d .
C2 C 0.52181(19) 0.22784(6) 0.64615(14) 0.0173(2) Uani 1 1 d .
C3 C 0.49682(18) 0.30324(5) 0.49248(14) 0.0148(2) Uani 1 1 d .
C4 C 0.5018(2) 0.33106(6) 0.35194(14) 0.0183(2) Uani 1 1 d .
C5 C 0.50117(18) 0.30357(5) 0.21040(14) 0.0144(2) Uani 1 1 d .
C6 C 0.52187(19) 0.22777(6) 0.05860(14) 0.0173(2) Uani 1 1 d .
C7 C 0.4862(2) 0.16805(6) 0.07299(15) 0.0193(2) Uani 1 1 d .
C8 C 0.5573(2) 0.08918(6) 0.22115(16) 0.0205(2) Uani 1 1 d .
C9 C 0.6521(2) 0.06921(6) 0.35622(17) 0.0223(3) Uani 1 1 d .
C10 C 0.5640(2) 0.08895(6) 0.48873(16) 0.0203(2) Uani 1 1 d .
H1N H 0.716(3) 0.1490(8) 0.538(2) 0.017(5) Uiso 1 1 d .
H3N H 0.707(3) 0.1484(8) 0.173(2) 0.018(5) Uiso 1 1 d .
H1A H 0.366(3) 0.1613(8) 0.606(2) 0.018(5) Uiso 1 1 d .
H1B H 0.515(3) 0.1490(9) 0.717(2) 0.026(5) Uiso 1 1 d .
H2A H 0.427(3) 0.2431(8) 0.701(2) 0.017(4) Uiso 1 1 d .
H2B H 0.640(3) 0.2364(8) 0.692(2) 0.021(5) Uiso 1 1 d .
H4A H 0.397(3) 0.3559(9) 0.348(2) 0.026(5) Uiso 1 1 d .
H4B H 0.612(3) 0.3536(10) 0.359(2) 0.028(6) Uiso 1 1 d .
H6A H 0.640(3) 0.2350(8) 0.020(2) 0.020(5) Uiso 1 1 d .
H6B H 0.428(3) 0.2439(9) -0.004(2) 0.027(5) Uiso 1 1 d .
H7A H 0.358(3) 0.1625(8) 0.092(2) 0.018(5) Uiso 1 1 d .
H7B H 0.516(3) 0.1489(8) -0.009(2) 0.021(5) Uiso 1 1 d .
H8A H 0.595(3) 0.0675(9) 0.146(2) 0.028(6) Uiso 1 1 d .
H8B H 0.431(3) 0.0855(9) 0.224(2) 0.026(5) Uiso 1 1 d .
H9A H 0.651(3) 0.0323(10) 0.360(2) 0.033(6) Uiso 1 1 d .
H9B H 0.778(3) 0.0773(9) 0.361(2) 0.026(5) Uiso 1 1 d .
H10A H 0.431(3) 0.0849(9) 0.481(2) 0.026(5) Uiso 1 1 d .
H10B H 0.611(3) 0.0685(9) 0.563(2) 0.031(6) Uiso 1 1 d .
O3 O 0.6430(2) 0.35913(6) 0.85267(13) 0.0360(3) Uani 1 1 d .
O4 O 0.36151(19) 0.51733(5) 0.17719(14) 0.0309(3) Uani 1 1 d .
O5 O 0.61471(19) 0.43976(5) 0.11455(14) 0.0296(2) Uani 1 1 d .
O6 O 0.8173(2) 0.44233(7) 0.36703(16) 0.0404(3) Uani 1 1 d .
O7 O 0.5155(2) 0.44186(5) 0.56326(15) 0.0364(3) Uani 1 1 d .
O8 O 0.1983(2) 0.44908(8) 0.37463(17) 0.0480(4) Uani 1 1 d .
H31 H 0.5973 0.3463 0.9225 0.050 Uiso 1 1 d .
H32 H 0.5992 0.3458 0.7806 0.050 Uiso 1 1 d .
H41 H 0.4219 0.4974 0.1624 0.050 Uiso 0.50 1 d P
H42 H 0.3932 0.5356 0.2257 0.050 Uiso 0.50 1 d P
H43 H 0.3451 0.5331 0.1122 0.050 Uiso 1 1 d .
H51 H 0.5446 0.4538 0.1218 0.050 Uiso 0.50 1 d P
H52 H 0.6557 0.4403 0.1840 0.050 Uiso 0.50 1 d P
H53 H 0.5735 0.4109 0.1101 0.050 Uiso 1 1 d .
H61 H 0.9009 0.4493 0.3806 0.050 Uiso 0.50 1 d P
H62 H 0.7562 0.4478 0.4367 0.050 Uiso 1 1 d .
H63 H 0.7711 0.4463 0.2941 0.050 Uiso 0.50 1 d P
H71 H 0.5200 0.4526 0.6344 0.050 Uiso 0.50 1 d P
H73 H 0.5084 0.4089 0.5744 0.050 Uiso 1 1 d .
H72 H 0.4172 0.4446 0.5599 0.050 Uiso 0.50 1 d P
H81 H 0.0920 0.4546 0.3735 0.050 Uiso 0.50 1 d P
H82 H 0.2234 0.4719 0.3184 0.050 Uiso 1 1 d .
H83 H 0.2777 0.4534 0.4348 0.050 Uiso 0.50 1 d P

loop_
_atom_site_aniso_label
_atom_site_aniso_U_11
_atom_site_aniso_U_22
_atom_site_aniso_U_33
_atom_site_aniso_U_23
_atom_site_aniso_U_13
_atom_site_aniso_U_12
Pd1 0.01195(5) 0.01355(5) 0.01144(5) -0.00037(3) 0.00116(3) 0.00032(3)
O1 0.0222(5) 0.0180(4) 0.0146(4) -0.0037(3) 0.0026(3) 0.0002(3)
O2 0.0197(4) 0.0190(4) 0.0146(4) 0.0032(3) 0.0006(3) -0.0005(3)
N1 0.0148(5) 0.0167(5) 0.0160(5) 0.0008(4) 0.0006(4) 0.0002(4)
N2 0.0174(5) 0.0169(5) 0.0115(4) -0.0002(4) 0.0022(3) 0.0012(4)
N3 0.0172(5) 0.0166(5) 0.0113(4) -0.0004(4) 0.0009(3) 0.0007(4)
N4 0.0160(5) 0.0162(5) 0.0167(5) -0.0019(4) 0.0032(4) -0.0003(4)
C1 0.0211(6) 0.0199(6) 0.0151(5) 0.0025(4) 0.0034(4) 0.0003(5)
C2 0.0194(6) 0.0207(6) 0.0118(5) 0.0008(4) 0.0013(4) 0.0016(4)
C3 0.0137(5) 0.0174(6) 0.0134(5) -0.0013(4) 0.0012(4) -0.0001(4)
C4 0.0257(6) 0.0154(5) 0.0140(5) -0.0005(4) 0.0014(4) 0.0002(5)
C5 0.0121(5) 0.0171(6) 0.0142(5) 0.0008(4) 0.0010(4) -0.0003(4)
C6 0.0198(6) 0.0200(6) 0.0122(5) -0.0016(4) 0.0011(4) 0.0014(4)
C7 0.0217(6) 0.0211(6) 0.0150(5) -0.0036(4) -0.0014(4) -0.0003(5)
C8 0.0253(6) 0.0160(6) 0.0205(6) -0.0032(5) 0.0037(5) -0.0018(5)
C9 0.0249(7) 0.0170(6) 0.0251(7) -0.0004(5) 0.0029(5) 0.0033(5)
C10 0.0244(6) 0.0160(6) 0.0206(6) 0.0020(5) 0.0015(5) -0.0013(5)
O3 0.0402(7) 0.0509(8) 0.0169(5) 0.0000(5) 0.0008(5) -0.0184(6)
O4 0.0332(6) 0.0256(6) 0.0343(6) 0.0075(5) 0.0086(5) 0.0023(5)
O5 0.0332(6) 0.0202(5) 0.0359(6) -0.0020(4) 0.0087(5) -0.0011(4)
O6 0.0381(7) 0.0476(9) 0.0360(7) 0.0022(6) 0.0087(6) -0.0025(6)
O7 0.0511(8) 0.0207(6) 0.0378(7) -0.0008(5) 0.0080(6) -0.0024(5)
O8 0.0385(8) 0.0641(11) 0.0414(8) 0.0209(8) 0.0013(6) -0.0119(7)

loop_
_atom_type_symbol
_atom_type_description
_atom_type_scat_dispersion_real
_atom_type_scat_dispersion_imag
_atom_type_scat_source
C C 0.0033 0.0016 'International Tables Vol C Tables 4.2.6.8 and 6.1.1.4'
H H 0.0000 0.0000 'International Tables Vol C Tables 4.2.6.8 and 6.1.1.4'
N N 0.0061 0.0033 'International Tables Vol C Tables 4.2.6.8 and 6.1.1.4'
O O 0.0106 0.0060 'International Tables Vol C Tables 4.2.6.8 and 6.1.1.4'
Pd Pd -0.9988 1.0072 'International Tables Vol C Tables 4.2.6.8 and 6.1.1.4'

loop_
_geom_angle_atom_site_label_1
_geom_angle_atom_site_label_2
_geom_angle_atom_site_label_3
_geom_angle
N2 Pd1 N3 94.88(5)
N2 Pd1 N4 178.09(5)
N3 Pd1 N4 83.50(5)
N2 Pd1 N1 83.41(5)
N3 Pd1 N1 178.28(5)
N4 Pd1 N1 98.21(5)
C10 N1 C1 111.85(11)
C10 N1 Pd1 117.50(9)
C1 N1 Pd1 105.55(8)
C10 N1 H1N 106.5(14)
C1 N1 H1N 110.4(14)
Pd1 N1 H1N 104.8(14)
C3 N2 C2 118.28(11)
C3 N2 Pd1 127.30(9)
C2 N2 Pd1 114.35(9)
C5 N3 C6 118.38(11)
C5 N3 Pd1 127.41(9)
C6 N3 Pd1 114.08(9)
C8 N4 C7 112.23(11)
C8 N4 Pd1 116.60(9)
C7 N4 Pd1 105.26(8)
C8 N4 H3N 107.7(14)
C7 N4 H3N 107.1(14)
Pd1 N4 H3N 107.5(14)
N1 C1 C2 109.43(11)
N1 C1 H1A 107.3(13)
C2 C1 H1A 109.7(13)
N1 C1 H1B 111.5(13)
C2 C1 H1B 112.0(13)
H1A C1 H1B 106.8(18)
N2 C2 C1 107.85(11)
N2 C2 H2A 110.7(12)
C1 C2 H2A 109.4(12)
N2 C2 H2B 108.2(12)
C1 C2 H2B 113.0(12)
H2A C2 H2B 107.7(17)
O1 C3 N2 123.17(12)
O1 C3 C4 115.06(11)
N2 C3 C4 121.77(12)
C3 C4 C5 125.89(12)
C3 C4 H4A 106.1(13)
C5 C4 H4A 105.9(13)
C3 C4 H4B 104.7(13)
C5 C4 H4B 107.0(13)
H4A C4 H4B 105.7(19)
O2 C5 N3 123.39(12)
O2 C5 C4 115.16(11)
N3 C5 C4 121.44(12)
N3 C6 C7 107.58(11)
N3 C6 H6A 108.9(12)
C7 C6 H6A 112.0(12)
N3 C6 H6B 111.5(13)
C7 C6 H6B 110.0(13)
H6A C6 H6B 106.8(18)
N4 C7 C6 109.61(11)
N4 C7 H7A 107.7(12)
C6 C7 H7A 109.1(12)
N4 C7 H7B 108.9(13)
C6 C7 H7B 111.8(13)
H7A C7 H7B 109.7(17)
N4 C8 C9 112.20(12)
N4 C8 H8A 110.2(14)
C9 C8 H8A 109.1(14)
N4 C8 H8B 107.9(14)
C9 C8 H8B 111.3(14)
H8A C8 H8B 106(2)
C10 C9 C8 114.24(12)
C10 C9 H9A 106.9(15)
C8 C9 H9A 110.6(15)
C10 C9 H9B 109.3(14)
C8 C9 H9B 112.2(14)
H9A C9 H9B 103(2)
N1 C10 C9 112.34(12)
N1 C10 H10A 106.9(13)
C9 C10 H10A 110.6(13)
N1 C10 H10B 109.6(15)
C9 C10 H10B 107.9(15)
H10A C10 H10B 109.5(19)
H31 O3 H32 111
H41 O4 H42 115
H41 O4 H43 107
H42 O4 H43 104
H51 O5 H52 101
H51 O5 H53 102
H52 O5 H53 102
H61 O6 H62 109
H61 O6 H63 121
H62 O6 H63 119
H71 O7 H73 104
H71 O7 H72 91
H73 O7 H72 92
H81 O8 H82 97
H81 O8 H83 132
H82 O8 H83 102

loop_
_geom_bond_atom_site_label_1
_geom_bond_atom_site_label_2
_geom_bond_distance
Pd1 N2 1.9832(11)
Pd1 N3 1.9872(11)
Pd1 N4 2.0444(11)
Pd1 N1 2.0466(12)
O1 C3 1.2789(16)
O2 C5 1.2765(16)
N1 C10 1.4856(18)
N1 C1 1.4897(18)
N1 H1N 0.85(2)
N2 C3 1.3101(17)
N2 C2 1.4730(17)
N3 C5 1.3100(17)
N3 C6 1.4744(17)
N4 C8 1.4850(18)
N4 C7 1.4883(19)
N4 H3N 0.82(2)
C1 C2 1.522(2)
C1 H1A 0.93(2)
C1 H1B 0.96(2)
C2 H2A 0.96(2)
C2 H2B 0.97(2)
C3 C4 1.5159(19)
C4 C5 1.5189(19)
C4 H4A 0.98(2)
C4 H4B 0.98(2)
C6 C7 1.519(2)
C6 H6A 0.96(2)
C6 H6B 0.98(2)
C7 H7A 0.96(2)
C7 H7B 0.95(2)
C8 C9 1.525(2)
C8 H8A 0.95(2)
C8 H8B 0.92(2)
C9 C10 1.524(2)
C9 H9A 0.92(2)
C9 H9B 0.94(2)
C10 H10A 0.97(2)
C10 H10B 0.93(2)
O3 H31 0.82
O3 H32 0.82
O4 H41 0.68
O4 H42 0.68
O4 H43 0.74
O5 H51 0.62
O5 H52 0.72
O5 H53 0.78
O6 H61 0.64
O6 H62 0.83
O6 H63 0.77
O7 H71 0.73
O7 H73 0.83
O7 H72 0.72
O8 H81 0.78
O8 H82 0.81
O8 H83 0.81
